data_4032147
loop_
_publ_author_name
'Guo, Ya-Fei'
'Mahmood, Sajid'
'Xu, Bao-Hua'
'Yao, Xiao-Qian'
'He, Hong-Yan'
'Zhang, Suo-Jiang'

_publ_section_title
;
 Oxidation of Aromatic Aldehydes to Esters: A Sulfate Radical Redox
 System.
;
_journal_issue 3
_journal_name_full 'The Journal of organic chemistry'
_journal_page_first 1591
_journal_page_last 1599
_journal_paper_doi 10.1021/acs.joc.6b02775
_journal_volume 82
_journal_year 2017
_chemical_formula_sum 'H8 N2 O8 S2'
_chemical_formula_weight 228.20
_chemical_name_systematic
; 
 ? 
;
_space_group_IT_number 14
_symmetry_cell_setting monoclinic
_symmetry_space_group_name_Hall '-P 2yn'
_symmetry_space_group_name_H-M 'P 1 21/n 1'
_atom_sites_solution_hydrogens difmap
_atom_sites_solution_primary direct
_atom_sites_solution_secondary difmap
_audit_creation_method SHELXL-97
_cell_angle_alpha 90.00
_cell_angle_beta 94.959(4)
_cell_angle_gamma 90.00
_cell_formula_units_Z 2
_cell_length_a 6.1336(17)
_cell_length_b 7.936(2)
_cell_length_c 7.765(2)
_cell_measurement_reflns_used 1546
_cell_measurement_temperature 153(2)
_cell_measurement_theta_max 31.507
_cell_measurement_theta_min 2.567
_cell_volume 376.56(17)
_computing_cell_refinement 'CrystalClear (Rigaku Inc., 2008)'
_computing_data_collection 'CrystalClear (Rigaku Inc., 2008)'
_computing_data_reduction 'CrystalClear (Rigaku Inc., 2008)'
_computing_structure_refinement 'SHELXL-97 (Sheldrick, 1997)'
_computing_structure_solution 'SHELXS-97 (Sheldrick, 1990)'
_diffrn_ambient_temperature 153(2)
_diffrn_detector_area_resol_mean 28.5714
_diffrn_measured_fraction_theta_full 0.996
_diffrn_measured_fraction_theta_max 0.996
_diffrn_measurement_device_type AFC10/Saturn724+
_diffrn_measurement_method 'phi and omega scans'
_diffrn_radiation_monochromator graphite
_diffrn_radiation_source 'Rotating Anode'
_diffrn_radiation_type MoK\a
_diffrn_radiation_wavelength 0.71073
_diffrn_reflns_av_R_equivalents 0.0248
_diffrn_reflns_av_sigmaI/netI 0.0255
_diffrn_reflns_limit_h_max 8
_diffrn_reflns_limit_h_min -8
_diffrn_reflns_limit_k_max 11
_diffrn_reflns_limit_k_min -11
_diffrn_reflns_limit_l_max 7
_diffrn_reflns_limit_l_min -11
_diffrn_reflns_number 4330
_diffrn_reflns_theta_full 31.50
_diffrn_reflns_theta_max 31.50
_diffrn_reflns_theta_min 3.68
_diffrn_standards_decay_% 0
_diffrn_standards_interval_count 0
_diffrn_standards_interval_time 0
_diffrn_standards_number 0
_exptl_absorpt_coefficient_mu 0.727
_exptl_absorpt_correction_T_max 0.7799
_exptl_absorpt_correction_T_min 0.7310
_exptl_absorpt_correction_type multi-scan
_exptl_crystal_colour Colorless
_exptl_crystal_density_diffrn 2.013
_exptl_crystal_density_method 'not measured'
_exptl_crystal_description Block
_exptl_crystal_F_000 236
_exptl_crystal_size_max 0.46
_exptl_crystal_size_mid 0.42
_exptl_crystal_size_min 0.36
_refine_diff_density_max 0.293
_refine_diff_density_min -0.500
_refine_diff_density_rms 0.078
_refine_ls_extinction_coef 0.392(15)
_refine_ls_extinction_expression Fc^*^=kFc[1+0.001xFc^2^\l^3^/sin(2\q)]^-1/4^
_refine_ls_extinction_method SHELXL
_refine_ls_goodness_of_fit_ref 0.999
_refine_ls_hydrogen_treatment X,Y,Z,Ueq
_refine_ls_matrix_type full
_refine_ls_number_parameters 72
_refine_ls_number_reflns 1248
_refine_ls_number_restraints 10
_refine_ls_restrained_S_all 1.002
_refine_ls_R_factor_all 0.0281
_refine_ls_R_factor_gt 0.0256
_refine_ls_shift/su_max 0.001
_refine_ls_shift/su_mean 0.000
_refine_ls_structure_factor_coef Fsqd
_refine_ls_weighting_details 'calc w=1/[\s^2^(Fo^2^)+(0.0419P)^2^+0.1590P] where P=(Fo^2^+2Fc^2^)/3'
_refine_ls_weighting_scheme calc
_refine_ls_wR_factor_gt 0.0709
_refine_ls_wR_factor_ref 0.0729
_reflns_number_gt 1163
_reflns_number_total 1248
_reflns_threshold_expression >2sigma(I)
_cod_data_source_file jo6b02775_si_002.cif
_cod_data_source_block 1a
_cod_depositor_comments
;
The following automatic conversions were performed:

'_symmetry_cell_setting' value 'Monoclinic' changed to 'monoclinic'
according to
/usr/data/users/saulius/crontab/automatic-downloads/rss-feeds/ACS/lib/dictionaries/cif_core.dic
dictionary named 'cif_core.dic' version 2.4.2 from 2011-04-26.

Automatic conversion script
Id: cif_fix_values 4268 2015-11-12 08:31:59Z antanas 

 Adding full bibliography for 4032147--4032149.cif.

The following automatic conversions were performed:

'_exptl_absorpt_correction_type' value 'Multi-scans' was replaced
with the value 'multi-scan' as specified in the replacement file
'src/cod-tools/trunk/data/replacement-values/replacement_values.lst'.

Automatic conversion script
Id: cif_fix_values 5376 2017-05-30 11:51:03Z andrius 
;
_cod_original_cell_volume 376.55(19)
_cod_original_sg_symbol_H-M P2(1)/n
_cod_database_code 4032147

loop_
_symmetry_equiv_pos_as_xyz
'x, y, z'
'-x+1/2, y+1/2, -z+1/2'
'-x, -y, -z'
'x-1/2, -y-1/2, z-1/2'

loop_
_atom_site_label
_atom_site_type_symbol
_atom_site_fract_x
_atom_site_fract_y
_atom_site_fract_z
_atom_site_U_iso_or_equiv
_atom_site_adp_type
_atom_site_occupancy
_atom_site_symmetry_multiplicity
_atom_site_calc_flag
_atom_site_refinement_flags
S1 S 0.71391(4) 0.64513(3) 0.63754(3) 0.01105(12) Uani 1 1 d .
O1 O 0.61839(13) 0.48142(12) 0.52325(12) 0.0196(2) Uani 1 1 d .
O2 O 0.58315(15) 0.65145(11) 0.78400(11) 0.0170(2) Uani 1 1 d .
O3 O 0.93518(14) 0.58899(11) 0.67520(12) 0.0178(2) Uani 1 1 d .
O4 O 0.68443(16) 0.78884(12) 0.52569(12) 0.0219(2) Uani 1 1 d .
N1 N 0.77129(17) 0.11524(14) 0.35244(13) 0.0152(2) Uani 1 1 d D
H1D H 0.860(2) 0.0329(16) 0.331(2) 0.033(5) Uiso 1 1 d D
H1A H 0.811(3) 0.2074(15) 0.302(2) 0.083(9) Uiso 1 1 d D
H1B H 0.779(3) 0.134(2) 0.4650(11) 0.040(6) Uiso 1 1 d D
H1C H 0.6357(16) 0.089(2) 0.318(2) 0.049(6) Uiso 1 1 d D

loop_
_atom_site_aniso_label
_atom_site_aniso_U_11
_atom_site_aniso_U_22
_atom_site_aniso_U_33
_atom_site_aniso_U_23
_atom_site_aniso_U_13
_atom_site_aniso_U_12
S1 0.01058(17) 0.01157(16) 0.01078(17) 0.00039(8) -0.00036(10) -0.00108(8)
O1 0.0089(4) 0.0210(4) 0.0277(5) -0.0113(4) -0.0060(3) 0.0039(3)
O2 0.0170(4) 0.0224(4) 0.0118(4) -0.0011(3) 0.0028(3) -0.0019(3)
O3 0.0104(4) 0.0193(4) 0.0230(5) -0.0017(3) -0.0033(3) -0.0001(3)
O4 0.0229(5) 0.0201(4) 0.0229(5) 0.0108(4) 0.0032(3) 0.0005(3)
N1 0.0145(5) 0.0150(4) 0.0160(5) -0.0004(3) 0.0006(4) 0.0007(3)

loop_
_atom_type_symbol
_atom_type_description
_atom_type_scat_dispersion_real
_atom_type_scat_dispersion_imag
_atom_type_scat_source
N N 0.0061 0.0033 'International Tables Vol C Tables 4.2.6.8 and 6.1.1.4'
H H 0.0000 0.0000 'International Tables Vol C Tables 4.2.6.8 and 6.1.1.4'
O O 0.0106 0.0060 'International Tables Vol C Tables 4.2.6.8 and 6.1.1.4'
S S 0.1246 0.1234 'International Tables Vol C Tables 4.2.6.8 and 6.1.1.4'

loop_
_geom_angle_atom_site_label_1
_geom_angle_atom_site_label_2
_geom_angle_atom_site_label_3
_geom_angle
_geom_angle_site_symmetry_1
O3 S1 O4 115.95(6) .
O3 S1 O2 115.42(6) .
O4 S1 O2 113.47(6) .
O3 S1 O1 98.66(5) .
O4 S1 O1 106.23(6) .
O2 S1 O1 104.74(5) .
O1 O1 S1 105.46(8) 3_666
H1D N1 H1A 109.8(12) .
H1D N1 H1B 109.4(11) .
H1A N1 H1B 108.1(11) .
H1D N1 H1C 110.8(11) .
H1A N1 H1C 110.8(12) .
H1B N1 H1C 107.8(11) .

loop_
_geom_bond_atom_site_label_1
_geom_bond_atom_site_label_2
_geom_bond_distance
_geom_bond_site_symmetry_2
S1 O3 1.4344(9) .
S1 O4 1.4354(10) .
S1 O2 1.4480(10) .
S1 O1 1.6519(10) .
O1 O1 1.4953(16) 3_666
N1 H1D 0.874(8) .
N1 H1A 0.875(8) .
N1 H1B 0.884(8) .
N1 H1C 0.876(8) .

loop_
_geom_torsion_atom_site_label_1
_geom_torsion_atom_site_label_2
_geom_torsion_atom_site_label_3
_geom_torsion_atom_site_label_4
_geom_torsion
_geom_torsion_site_symmetry_4
O3 S1 O1 O1 178.47(9) 3_666
O4 S1 O1 O1 -61.17(11) 3_666
O2 S1 O1 O1 59.20(10) 3_666
